data_7008178
loop_
_publ_author_name
'Kanderal, Olga M.'
'Kozlowski, Henryk'
'Dobosz, Agnieszka'
'Swiatek-Kozlowska, Jolanta'
'Meyer, Franc'
'Fritsky, Igor O.'

_publ_section_title
;
 Effect of metal ionic radius and chelate ring alternation motif on
 stabilization of trivalent nickel and copper in binuclear complexes
 with double cis-oximato bridges.
;
_journal_issue 8
_journal_name_full 'Dalton transactions (Cambridge, England : 2003)'
_journal_page_first 1428
_journal_page_last 1437
_journal_paper_doi 10.1039/b418598f
_journal_year 2005
_chemical_formula_sum 'C34 H42 As N4 Ni O7.5'
_chemical_formula_weight 760.35
_chemical_name_common
;
tetraphenylarsonium (N,N'-bis(2-Hydroxyiminopropionyl)buthane-
1,4-diamine) -nickelate(ii) trihydrate
;
_chemical_name_systematic
;
tetraphenylarsonium (N,N'-bis(2-Hydroxyiminopropionyl)buthane-1,4-diamine)
-nickelate(II) trihydrate
;
_space_group_IT_number 15
_symmetry_cell_setting monoclinic
_symmetry_space_group_name_Hall '-C 2yc'
_symmetry_space_group_name_H-M 'C 1 2/c 1'
_atom_sites_solution_hydrogens geom
_atom_sites_solution_primary direct
_atom_sites_solution_secondary difmap
_audit_creation_method SHELXL-97
_cell_angle_alpha 90.00
_cell_angle_beta 97.18(3)
_cell_angle_gamma 90.00
_cell_formula_units_Z 8
_cell_length_a 22.274(4)
_cell_length_b 20.539(4)
_cell_length_c 15.231(3)
_cell_measurement_temperature 293(2)
_cell_volume 6913(2)
_computing_cell_refinement 'Bruker SAINT'
_computing_data_collection 'Bruker SMART'
_computing_data_reduction 'Bruker SAINT'
_computing_molecular_graphics 'Bruker SHELXTL'
_computing_publication_material 'Bruker SHELXTL'
_computing_structure_refinement 'SHELXL-97 (Sheldrick, 1997)'
_computing_structure_solution 'SHELXS-97 (Sheldrick, 1990)'
_diffrn_ambient_temperature 293(2)
_diffrn_measured_fraction_theta_full 0.927
_diffrn_measured_fraction_theta_max 0.927
_diffrn_measurement_device_type 'CCD area detector'
_diffrn_measurement_method omega-scan
_diffrn_radiation_monochromator graphite
_diffrn_radiation_source 'fine-focus sealed tube'
_diffrn_radiation_type MoK\a
_diffrn_radiation_wavelength 0.71073
_diffrn_reflns_av_R_equivalents 0.0419
_diffrn_reflns_av_sigmaI/netI 0.0526
_diffrn_reflns_limit_h_max 28
_diffrn_reflns_limit_h_min -29
_diffrn_reflns_limit_k_max 27
_diffrn_reflns_limit_k_min -21
_diffrn_reflns_limit_l_max 20
_diffrn_reflns_limit_l_min -18
_diffrn_reflns_number 23778
_diffrn_reflns_theta_full 28.44
_diffrn_reflns_theta_max 28.44
_diffrn_reflns_theta_min 3.35
_exptl_absorpt_coefficient_mu 1.566
_exptl_crystal_colour yellow
_exptl_crystal_density_diffrn 1.461
_exptl_crystal_density_method 'not measured'
_exptl_crystal_description prism
_exptl_crystal_F_000 3160
_exptl_crystal_size_max 0.21
_exptl_crystal_size_mid 0.20
_exptl_crystal_size_min 0.12
_refine_diff_density_max 0.800
_refine_diff_density_min -0.616
_refine_diff_density_rms 0.087
_refine_ls_extinction_method none
_refine_ls_goodness_of_fit_ref 1.046
_refine_ls_hydrogen_treatment mixed
_refine_ls_matrix_type full
_refine_ls_number_parameters 571
_refine_ls_number_reflns 8079
_refine_ls_number_restraints 0
_refine_ls_restrained_S_all 1.046
_refine_ls_R_factor_all 0.0616
_refine_ls_R_factor_gt 0.0419
_refine_ls_shift/su_max 0.071
_refine_ls_shift/su_mean 0.002
_refine_ls_structure_factor_coef Fsqd
_refine_ls_weighting_details 'calc w=1/[\s^2^(Fo^2^)+(0.0505P)^2^+0.0000P] where P=(Fo^2^+2Fc^2^)/3'
_refine_ls_weighting_scheme calc
_refine_ls_wR_factor_gt 0.0902
_refine_ls_wR_factor_ref 0.0982
_reflns_number_gt 6289
_reflns_number_total 8079
_reflns_threshold_expression >2sigma(I)
_cod_data_source_file b418598f.txt
_cod_data_source_block 3b
_cod_depositor_comments
;
The following automatic conversions were performed:
'_symmetry_cell_setting' value 'Monoclinic' changed to 'monoclinic'
according to '/home/saulius/struct/CIF-dictionaries/cif_core.dic'
dictionary named 'cif_core.dic' version 2.4.1 from 2010-06-29.

Automatic conversion script
Id: cif_fix_enum 1527 2010-12-29 10:47:43Z saulius 
;
_cod_original_sg_symbol_H-M C2/c
_cod_original_formula_sum 'C34 H42 As N4 Ni O7.50'
_cod_database_code 7008178

loop_
_symmetry_equiv_pos_as_xyz
'x, y, z'
'-x, y, -z+1/2'
'x+1/2, y+1/2, z'
'-x+1/2, y+1/2, -z+1/2'
'-x, -y, -z'
'x, -y, z-1/2'
'-x+1/2, -y+1/2, -z'
'x+1/2, -y+1/2, z-1/2'

loop_
_atom_site_label
_atom_site_type_symbol
_atom_site_fract_x
_atom_site_fract_y
_atom_site_fract_z
_atom_site_U_iso_or_equiv
_atom_site_adp_type
_atom_site_occupancy
_atom_site_symmetry_multiplicity
_atom_site_calc_flag
_atom_site_refinement_flags
_atom_site_disorder_assembly
_atom_site_disorder_group
As1 As 0.332523(12) 0.231642(12) 0.680624(17) 0.01536(8) Uani 1 1 d . . .
Ni1 Ni 0.260064(15) 0.466301(15) 0.81694(2) 0.01380(9) Uani 1 1 d . . .
O1 O 0.29173(9) 0.55122(9) 0.68013(12) 0.0204(4) Uani 1 1 d . . .
O2 O 0.43821(8) 0.46088(9) 0.88736(12) 0.0188(4) Uani 1 1 d . . .
O4 O 0.18513(9) 0.52791(9) 0.67335(12) 0.0208(4) Uani 1 1 d . . .
O3 O 0.10432(9) 0.40945(9) 0.89103(13) 0.0251(4) Uani 1 1 d . . .
O1W O 0.48060(10) 0.57092(11) 0.56227(14) 0.0285(5) Uani 1 1 d . . .
O2W O 0.00664(11) 0.32679(12) 0.84338(18) 0.0314(5) Uani 1 1 d . . .
O3W O 0.48572(15) 0.69027(13) 0.6588(2) 0.0508(8) Uani 1 1 d . . .
O4W O 0.5000 0.40248(15) 0.7500 0.0351(8) Uani 1 2 d S . .
N1 N 0.31104(10) 0.51360(10) 0.75093(14) 0.0164(5) Uani 1 1 d . . .
N2 N 0.33521(10) 0.43764(10) 0.87890(14) 0.0156(4) Uani 1 1 d . . .
N3 N 0.20658(10) 0.42788(10) 0.88773(14) 0.0168(5) Uani 1 1 d . . .
N4 N 0.18761(10) 0.49090(10) 0.74798(14) 0.0168(5) Uani 1 1 d . . .
C1 C 0.41383(12) 0.55671(14) 0.7450(2) 0.0242(6) Uani 1 1 d . . .
H1A H 0.4096 0.5530 0.6817 0.036 Uiso 1 1 calc R . .
H1B H 0.4536 0.5428 0.7693 0.036 Uiso 1 1 calc R . .
H1C H 0.4080 0.6012 0.7611 0.036 Uiso 1 1 calc R . .
C2 C 0.36760(12) 0.51486(12) 0.78077(17) 0.0169(5) Uani 1 1 d . . .
C3 C 0.38300(12) 0.46792(12) 0.85539(17) 0.0151(5) Uani 1 1 d . . .
C4 C 0.34784(13) 0.38336(13) 0.94289(18) 0.0188(6) Uani 1 1 d . . .
C9 C 0.30220(13) 0.32801(13) 0.92601(19) 0.0198(6) Uani 1 1 d . . .
C10 C 0.24769(13) 0.33327(13) 0.97719(19) 0.0211(6) Uani 1 1 d . . .
C5 C 0.22236(14) 0.40221(13) 0.97723(18) 0.0203(6) Uani 1 1 d . . .
C6 C 0.14819(12) 0.43044(12) 0.85586(17) 0.0186(6) Uani 1 1 d . . .
C7 C 0.13825(12) 0.46749(13) 0.77009(18) 0.0181(5) Uani 1 1 d . . .
C8 C 0.07699(13) 0.47772(15) 0.7208(2) 0.0285(7) Uani 1 1 d . . .
H8A H 0.0768 0.5170 0.6866 0.043 Uiso 1 1 calc R . .
H8B H 0.0479 0.4813 0.7620 0.043 Uiso 1 1 calc R . .
H8C H 0.0668 0.4415 0.6820 0.043 Uiso 1 1 calc R . .
C21 C 0.25070(12) 0.24327(13) 0.70405(17) 0.0181(5) Uani 1 1 d . . .
C24 C 0.13412(14) 0.26358(15) 0.7430(2) 0.0280(7) Uani 1 1 d . . .
C41 C 0.38845(12) 0.22784(12) 0.78715(17) 0.0171(5) Uani 1 1 d . . .
C45 C 0.47065(13) 0.27428(14) 0.88243(19) 0.0236(6) Uani 1 1 d . . .
C13 C 0.40872(15) 0.07637(15) 0.5612(2) 0.0290(7) Uani 1 1 d . . .
C46 C 0.43070(13) 0.27718(13) 0.80537(18) 0.0195(6) Uani 1 1 d . . .
C22 C 0.22726(13) 0.20275(14) 0.76443(19) 0.0231(6) Uani 1 1 d . . .
C31 C 0.35213(12) 0.30282(12) 0.60906(16) 0.0164(5) Uani 1 1 d . . .
C44 C 0.46830(13) 0.22262(15) 0.94047(19) 0.0241(6) Uani 1 1 d . . .
C36 C 0.37127(13) 0.29018(14) 0.52655(18) 0.0197(6) Uani 1 1 d . . .
C11 C 0.34163(12) 0.15346(12) 0.61608(17) 0.0175(5) Uani 1 1 d . . .
C43 C 0.42659(13) 0.17278(15) 0.92132(19) 0.0249(6) Uani 1 1 d . . .
C12 C 0.39961(14) 0.12907(14) 0.61595(19) 0.0242(6) Uani 1 1 d . . .
C16 C 0.29224(14) 0.12575(13) 0.56400(19) 0.0219(6) Uani 1 1 d . . .
C32 C 0.34728(13) 0.36694(13) 0.63869(18) 0.0212(6) Uani 1 1 d . . .
C26 C 0.21593(14) 0.29352(14) 0.66240(19) 0.0239(6) Uani 1 1 d . . .
C35 C 0.38603(14) 0.34154(15) 0.4743(2) 0.0256(6) Uani 1 1 d . . .
C25 C 0.15802(14) 0.30321(15) 0.6819(2) 0.0286(7) Uani 1 1 d . . .
C33 C 0.36183(14) 0.41766(14) 0.58559(19) 0.0244(6) Uani 1 1 d . . .
C42 C 0.38628(13) 0.17458(13) 0.84403(18) 0.0209(6) Uani 1 1 d . . .
C34 C 0.38126(14) 0.40482(15) 0.5044(2) 0.0277(7) Uani 1 1 d . . .
C23 C 0.16871(14) 0.21350(16) 0.7845(2) 0.0307(7) Uani 1 1 d . . .
C14 C 0.36040(15) 0.04916(14) 0.5086(2) 0.0283(7) Uani 1 1 d . . .
C15 C 0.30241(16) 0.07320(14) 0.5101(2) 0.0287(7) Uani 1 1 d . . .
H1O1 H 0.2397(17) 0.5458(17) 0.676(2) 0.051(11) Uiso 1 1 d . . .
H2 H 0.2316(13) 0.3211(14) 0.6222(19) 0.020(7) Uiso 1 1 d . . .
H3 H 0.2528(14) 0.1403(13) 0.5666(18) 0.020(8) Uiso 1 1 d . . .
H4 H 0.2519(11) 0.4328(12) 1.0087(16) 0.004(6) Uiso 1 1 d . . .
H5 H 0.2499(12) 0.1673(14) 0.7897(18) 0.017(7) Uiso 1 1 d . . .
H6 H 0.3550(14) 0.4628(16) 0.603(2) 0.033(9) Uiso 1 1 d . . .
H8 H 0.3664(13) 0.0124(14) 0.4699(19) 0.021(7) Uiso 1 1 d . . .
H9 H 0.0952(14) 0.2704(13) 0.7556(19) 0.018(7) Uiso 1 1 d . . .
H10 H 0.3350(11) 0.3739(12) 0.6954(18) 0.011(7) Uiso 1 1 d . . .
H14 H 0.2599(12) 0.3214(13) 1.0400(19) 0.016(7) Uiso 1 1 d . . .
H15 H 0.4348(13) 0.1507(14) 0.6517(19) 0.023(8) Uiso 1 1 d . . .
H16 H 0.2881(12) 0.3273(13) 0.864(2) 0.019(7) Uiso 1 1 d . . .
H17 H 0.3871(13) 0.3671(13) 0.9404(18) 0.017(7) Uiso 1 1 d . . .
H18 H 0.4322(14) 0.3135(15) 0.767(2) 0.034(9) Uiso 1 1 d . . .
H19 H 0.3238(14) 0.2858(15) 0.938(2) 0.031(8) Uiso 1 1 d . . .
H20 H 0.4929(12) 0.2204(12) 0.9948(19) 0.013(7) Uiso 1 1 d . . .
H21 H 0.4504(15) 0.0579(15) 0.563(2) 0.034(9) Uiso 1 1 d . . .
H22 H 0.1884(13) 0.4059(13) 1.0078(19) 0.019(7) Uiso 1 1 d . . .
H23 H 0.3761(13) 0.2494(14) 0.5070(19) 0.021(8) Uiso 1 1 d . . .
H24 H 0.2157(13) 0.2995(13) 0.9515(18) 0.016(7) Uiso 1 1 d . . .
H25 H 0.4254(13) 0.1369(15) 0.960(2) 0.027(8) Uiso 1 1 d . . .
H27 H 0.3503(13) 0.3990(14) 1.006(2) 0.024(8) Uiso 1 1 d . . .
H28 H 0.3919(16) 0.4440(18) 0.469(2) 0.051(11) Uiso 1 1 d . . .
H30 H 0.3575(13) 0.1380(14) 0.8308(18) 0.023(8) Uiso 1 1 d . . .
H31 H 0.5017(14) 0.3070(14) 0.895(2) 0.028(8) Uiso 1 1 d . . .
H33 H 0.3995(16) 0.3300(16) 0.418(2) 0.044(10) Uiso 1 1 d . . .
H1W4 H 0.4862(17) 0.4257(17) 0.790(2) 0.048(11) Uiso 1 1 d . . .
H1W1 H 0.4668(19) 0.561(2) 0.500(3) 0.076(14) Uiso 1 1 d . . .
H37 H 0.2704(14) 0.0553(15) 0.474(2) 0.030(9) Uiso 1 1 d . . .
H39 H 0.1315(15) 0.3337(16) 0.650(2) 0.038(9) Uiso 1 1 d . . .
H2W1 H 0.5010(17) 0.5376(18) 0.578(2) 0.047(12) Uiso 1 1 d . . .
H1W3 H 0.4829(15) 0.6676(15) 0.633(2) 0.016(10) Uiso 1 1 d . . .
H1W2 H 0.0349(19) 0.347(2) 0.861(3) 0.060(14) Uiso 1 1 d . . .
H45 H 0.1555(14) 0.1838(16) 0.828(2) 0.035(9) Uiso 1 1 d . . .
H2W2 H 0.001(3) 0.333(3) 0.796(4) 0.011(17) Uiso 0.50 1 d P . .

loop_
_atom_site_aniso_label
_atom_site_aniso_U_11
_atom_site_aniso_U_22
_atom_site_aniso_U_33
_atom_site_aniso_U_23
_atom_site_aniso_U_13
_atom_site_aniso_U_12
As1 0.01948(15) 0.01298(14) 0.01372(14) 0.00043(10) 0.00240(10) -0.00163(10)
Ni1 0.01580(18) 0.01277(16) 0.01300(17) 0.00069(13) 0.00249(12) -0.00026(13)
O1 0.0220(11) 0.0217(10) 0.0170(10) 0.0081(8) 0.0003(8) 0.0004(8)
O2 0.0163(10) 0.0200(10) 0.0197(10) -0.0009(8) 0.0007(7) -0.0008(8)
O4 0.0223(11) 0.0241(10) 0.0158(10) 0.0063(8) 0.0010(7) 0.0022(8)
O3 0.0194(10) 0.0305(11) 0.0270(11) -0.0001(9) 0.0087(8) -0.0075(9)
O1W 0.0356(13) 0.0296(12) 0.0195(11) -0.0045(9) 0.0000(9) 0.0103(10)
O2W 0.0284(13) 0.0325(13) 0.0326(15) -0.0067(11) 0.0012(11) -0.0048(10)
O3W 0.073(2) 0.0310(15) 0.0487(18) -0.0198(14) 0.0098(15) -0.0018(14)
O4W 0.048(2) 0.0213(16) 0.041(2) 0.000 0.0254(17) 0.000
N1 0.0197(12) 0.0148(11) 0.0144(11) 0.0013(9) 0.0015(8) 0.0016(9)
N2 0.0187(12) 0.0143(10) 0.0138(11) 0.0009(8) 0.0018(8) 0.0000(9)
N3 0.0202(12) 0.0162(11) 0.0143(11) 0.0014(9) 0.0030(9) 0.0007(9)
N4 0.0206(12) 0.0159(11) 0.0139(11) -0.0010(9) 0.0020(8) 0.0009(9)
C1 0.0166(14) 0.0270(15) 0.0297(16) 0.0082(12) 0.0061(11) -0.0024(12)
C2 0.0207(14) 0.0149(12) 0.0161(13) -0.0011(10) 0.0058(10) -0.0021(10)
C3 0.0191(14) 0.0125(12) 0.0143(13) -0.0063(10) 0.0037(10) 0.0014(10)
C4 0.0192(15) 0.0194(14) 0.0175(14) 0.0022(11) 0.0019(11) 0.0037(11)
C9 0.0269(16) 0.0127(13) 0.0202(15) 0.0018(11) 0.0047(11) 0.0006(11)
C10 0.0280(16) 0.0177(13) 0.0177(14) 0.0047(11) 0.0026(11) -0.0016(12)
C5 0.0248(16) 0.0200(14) 0.0171(14) 0.0019(11) 0.0069(11) 0.0003(12)
C6 0.0239(15) 0.0150(13) 0.0177(14) -0.0028(11) 0.0054(11) -0.0032(11)
C7 0.0141(13) 0.0198(13) 0.0208(14) -0.0025(11) 0.0034(10) -0.0002(11)
C8 0.0174(15) 0.0399(18) 0.0278(16) 0.0028(14) 0.0017(12) -0.0015(13)
C21 0.0201(14) 0.0185(13) 0.0154(13) -0.0029(10) 0.0017(10) -0.0017(11)
C24 0.0167(15) 0.0372(18) 0.0309(17) -0.0099(14) 0.0064(12) -0.0015(13)
C41 0.0188(14) 0.0180(13) 0.0150(13) 0.0014(10) 0.0044(10) 0.0002(11)
C45 0.0235(16) 0.0234(15) 0.0234(15) -0.0034(12) 0.0008(11) -0.0033(12)
C13 0.0304(18) 0.0247(15) 0.0330(18) -0.0029(13) 0.0085(13) 0.0044(13)
C46 0.0208(14) 0.0199(14) 0.0181(14) 0.0002(11) 0.0037(11) 0.0001(11)
C22 0.0241(15) 0.0215(14) 0.0237(15) 0.0058(12) 0.0025(11) -0.0028(12)
C31 0.0191(14) 0.0160(13) 0.0136(13) 0.0016(10) 0.0000(10) -0.0016(10)
C44 0.0251(16) 0.0326(16) 0.0142(14) 0.0006(12) 0.0006(11) 0.0043(13)
C36 0.0221(15) 0.0180(14) 0.0193(14) 0.0004(11) 0.0035(11) 0.0013(11)
C11 0.0231(14) 0.0115(12) 0.0180(13) 0.0012(10) 0.0034(10) -0.0011(10)
C43 0.0264(16) 0.0272(15) 0.0213(15) 0.0089(13) 0.0030(12) 0.0019(13)
C12 0.0279(16) 0.0227(14) 0.0218(15) -0.0043(12) 0.0023(12) -0.0006(12)
C16 0.0264(16) 0.0161(13) 0.0227(15) 0.0010(11) 0.0001(11) -0.0024(12)
C32 0.0289(16) 0.0183(14) 0.0165(14) 0.0008(11) 0.0025(11) -0.0011(12)
C26 0.0295(17) 0.0194(14) 0.0225(15) 0.0012(12) 0.0024(12) -0.0013(12)
C35 0.0292(17) 0.0294(16) 0.0196(15) 0.0069(12) 0.0084(12) 0.0008(13)
C25 0.0247(16) 0.0262(16) 0.0344(18) -0.0017(14) 0.0018(13) 0.0029(13)
C33 0.0318(17) 0.0148(14) 0.0261(16) 0.0029(12) 0.0015(12) 0.0000(12)
C42 0.0233(15) 0.0190(14) 0.0200(14) 0.0029(11) 0.0013(11) -0.0008(11)
C34 0.0310(17) 0.0260(15) 0.0264(16) 0.0124(13) 0.0047(13) -0.0036(13)
C23 0.0232(16) 0.0362(18) 0.0332(18) 0.0026(15) 0.0054(13) -0.0070(14)
C14 0.046(2) 0.0170(14) 0.0217(16) -0.0040(12) 0.0045(13) -0.0007(13)
C15 0.043(2) 0.0188(15) 0.0220(16) 0.0017(12) -0.0070(13) -0.0046(14)

loop_
_atom_type_symbol
_atom_type_description
_atom_type_scat_dispersion_real
_atom_type_scat_dispersion_imag
_atom_type_scat_source
C C 0.0033 0.0016 'International Tables Vol C Tables 4.2.6.8 and 6.1.1.4'
H H 0.0000 0.0000 'International Tables Vol C Tables 4.2.6.8 and 6.1.1.4'
N N 0.0061 0.0033 'International Tables Vol C Tables 4.2.6.8 and 6.1.1.4'
O O 0.0106 0.0060 'International Tables Vol C Tables 4.2.6.8 and 6.1.1.4'
Ni Ni 0.3393 1.1124 'International Tables Vol C Tables 4.2.6.8 and 6.1.1.4'
As As 0.0499 2.0058 'International Tables Vol C Tables 4.2.6.8 and 6.1.1.4'

loop_
_geom_angle_atom_site_label_1
_geom_angle_atom_site_label_2
_geom_angle_atom_site_label_3
_geom_angle
_geom_angle_site_symmetry_1
_geom_angle_site_symmetry_3
_geom_angle_publ_flag
C11 As1 C31 107.71(11) . . ?
C11 As1 C21 111.47(11) . . ?
C31 As1 C21 107.59(11) . . ?
C11 As1 C41 107.57(11) . . ?
C31 As1 C41 110.09(11) . . ?
C21 As1 C41 112.31(11) . . ?
N3 Ni1 N1 173.70(9) . . ?
N3 Ni1 N4 82.64(10) . . ?
N1 Ni1 N4 95.51(9) . . ?
N3 Ni1 N2 99.58(9) . . ?
N1 Ni1 N2 82.69(9) . . ?
N4 Ni1 N2 175.44(9) . . ?
N1 O1 H1O1 102.0(18) . . ?
N4 O4 H1O1 101.5(16) . . ?
H1W1 O1W H2W1 102(3) . . ?
H1W2 O2W H2W2 106(6) . . ?
C2 N1 O1 118.1(2) . . ?
C2 N1 Ni1 116.91(18) . . ?
O1 N1 Ni1 124.67(17) . . ?
C3 N2 C4 116.0(2) . . ?
C3 N2 Ni1 114.04(17) . . ?
C4 N2 Ni1 129.70(17) . . ?
C6 N3 C5 117.6(2) . . ?
C6 N3 Ni1 115.79(17) . . ?
C5 N3 Ni1 126.21(18) . . ?
C7 N4 O4 118.8(2) . . ?
C7 N4 Ni1 117.15(19) . . ?
O4 N4 Ni1 123.91(17) . . ?
C2 C1 H1A 109.5 . . ?
C2 C1 H1B 109.5 . . ?
H1A C1 H1B 109.5 . . ?
C2 C1 H1C 109.5 . . ?
H1A C1 H1C 109.5 . . ?
H1B C1 H1C 109.5 . . ?
N1 C2 C1 124.9(2) . . ?
N1 C2 C3 112.1(2) . . ?
C1 C2 C3 122.9(2) . . ?
O2 C3 N2 128.0(2) . . ?
O2 C3 C2 118.8(2) . . ?
N2 C3 C2 113.2(2) . . ?
N2 C4 C9 112.4(2) . . ?
N2 C4 H17 109.9(17) . . ?
C9 C4 H17 109.3(17) . . ?
N2 C4 H27 111.6(17) . . ?
C9 C4 H27 110.8(17) . . ?
H17 C4 H27 102(2) . . ?
C4 C9 C10 114.7(2) . . ?
C4 C9 H16 108.0(17) . . ?
C10 C9 H16 108.6(17) . . ?
C4 C9 H19 108.7(18) . . ?
C10 C9 H19 111.6(18) . . ?
H16 C9 H19 105(2) . . ?
C5 C10 C9 112.6(2) . . ?
C5 C10 H14 106.6(15) . . ?
C9 C10 H14 109.5(16) . . ?
C5 C10 H24 112.6(15) . . ?
C9 C10 H24 108.3(15) . . ?
H14 C10 H24 107(2) . . ?
N3 C5 C10 112.3(2) . . ?
N3 C5 H4 106.9(14) . . ?
C10 C5 H4 111.5(14) . . ?
N3 C5 H22 108.5(17) . . ?
C10 C5 H22 113.4(17) . . ?
H4 C5 H22 104(2) . . ?
O3 C6 N3 127.7(3) . . ?
O3 C6 C7 120.6(2) . . ?
N3 C6 C7 111.6(2) . . ?
N4 C7 C8 125.2(3) . . ?
N4 C7 C6 112.3(2) . . ?
C8 C7 C6 122.4(2) . . ?
C7 C8 H8A 109.5 . . ?
C7 C8 H8B 109.5 . . ?
H8A C8 H8B 109.5 . . ?
C7 C8 H8C 109.5 . . ?
H8A C8 H8C 109.5 . . ?
H8B C8 H8C 109.5 . . ?
C22 C21 C26 120.7(3) . . ?
C22 C21 As1 119.6(2) . . ?
C26 C21 As1 119.7(2) . . ?
C23 C24 C25 120.1(3) . . ?
C23 C24 H9 120.0(18) . . ?
C25 C24 H9 119.9(18) . . ?
C46 C41 C42 121.5(3) . . ?
C46 C41 As1 119.5(2) . . ?
C42 C41 As1 119.1(2) . . ?
C46 C45 C44 120.2(3) . . ?
C46 C45 H31 120.5(18) . . ?
C44 C45 H31 119.2(18) . . ?
C14 C13 C12 120.0(3) . . ?
C14 C13 H21 121.1(19) . . ?
C12 C13 H21 118.8(19) . . ?
C45 C46 C41 119.1(3) . . ?
C45 C46 H18 119.3(19) . . ?
C41 C46 H18 121.6(19) . . ?
C21 C22 C23 119.3(3) . . ?
C21 C22 H5 120.6(17) . . ?
C23 C22 H5 120.1(17) . . ?
C36 C31 C32 120.5(2) . . ?
C36 C31 As1 119.21(19) . . ?
C32 C31 As1 120.3(2) . . ?
C45 C44 C43 120.5(3) . . ?
C45 C44 H20 122.5(17) . . ?
C43 C44 H20 116.9(16) . . ?
C35 C36 C31 119.6(3) . . ?
C35 C36 H23 118.2(19) . . ?
C31 C36 H23 122.1(19) . . ?
C12 C11 C16 121.4(3) . . ?
C12 C11 As1 117.7(2) . . ?
C16 C11 As1 120.6(2) . . ?
C44 C43 C42 120.2(3) . . ?
C44 C43 H25 120.9(19) . . ?
C42 C43 H25 118.8(19) . . ?
C11 C12 C13 119.1(3) . . ?
C11 C12 H15 120.4(16) . . ?
C13 C12 H15 120.4(17) . . ?
C15 C16 C11 118.5(3) . . ?
C15 C16 H3 119.8(18) . . ?
C11 C16 H3 121.6(18) . . ?
C33 C32 C31 119.2(3) . . ?
C33 C32 H10 122.3(16) . . ?
C31 C32 H10 118.6(16) . . ?
C25 C26 C21 119.5(3) . . ?
C25 C26 H2 119.4(18) . . ?
C21 C26 H2 121.1(18) . . ?
C36 C35 C34 119.4(3) . . ?
C36 C35 H33 116(2) . . ?
C34 C35 H33 124(2) . . ?
C26 C25 C24 120.5(3) . . ?
C26 C25 H39 122(2) . . ?
C24 C25 H39 118(2) . . ?
C32 C33 C34 120.1(3) . . ?
C32 C33 H6 120.0(19) . . ?
C34 C33 H6 119.7(19) . . ?
C43 C42 C41 118.5(3) . . ?
C43 C42 H30 119.1(16) . . ?
C41 C42 H30 122.5(17) . . ?
C33 C34 C35 121.2(3) . . ?
C33 C34 H28 116(2) . . ?
C35 C34 H28 123(2) . . ?
C24 C23 C22 119.9(3) . . ?
C24 C23 H45 125.2(19) . . ?
C22 C23 H45 114.9(19) . . ?
C13 C14 C15 120.5(3) . . ?
C13 C14 H8 120.6(17) . . ?
C15 C14 H8 118.9(17) . . ?
C14 C15 C16 120.5(3) . . ?
C14 C15 H37 120(2) . . ?
C16 C15 H37 119(2) . . ?

loop_
_geom_bond_atom_site_label_1
_geom_bond_atom_site_label_2
_geom_bond_distance
_geom_bond_site_symmetry_2
_geom_bond_publ_flag
As1 C11 1.907(3) . ?
As1 C31 1.907(3) . ?
As1 C21 1.915(3) . ?
As1 C41 1.920(3) . ?
Ni1 N3 1.878(2) . ?
Ni1 N1 1.879(2) . ?
Ni1 N4 1.881(2) . ?
Ni1 N2 1.909(2) . ?
O1 N1 1.352(3) . ?
O1 H1O1 1.16(4) . ?
O2 C3 1.273(3) . ?
O4 N4 1.363(3) . ?
O4 H1O1 1.27(4) . ?
O3 C6 1.248(3) . ?
O1W H1W1 0.98(5) . ?
O1W H2W1 0.84(4) . ?
O2W H1W2 0.78(4) . ?
O2W H2W2 0.73(5) . ?
O3W H1W3 0.61(3) . ?
O4W H1W4 0.86(3) . ?
N1 C2 1.285(3) . ?
N2 C3 1.320(3) . ?
N2 C4 1.484(3) . ?
N3 C6 1.331(3) . ?
N3 C5 1.463(3) . ?
N4 C7 1.283(3) . ?
C1 C2 1.495(4) . ?
C1 H1A 0.9600 . ?
C1 H1B 0.9600 . ?
C1 H1C 0.9600 . ?
C2 C3 1.497(4) . ?
C4 C9 1.525(4) . ?
C4 H17 0.94(3) . ?
C4 H27 1.00(3) . ?
C9 C10 1.527(4) . ?
C9 H16 0.95(3) . ?
C9 H19 1.00(3) . ?
C10 C5 1.524(4) . ?
C10 H14 0.99(3) . ?
C10 H24 1.04(3) . ?
C5 H4 0.99(2) . ?
C5 H22 0.94(3) . ?
C6 C7 1.504(4) . ?
C7 C8 1.488(4) . ?
C8 H8A 0.9600 . ?
C8 H8B 0.9600 . ?
C8 H8C 0.9600 . ?
C21 C22 1.390(4) . ?
C21 C26 1.394(4) . ?
C24 C23 1.389(4) . ?
C24 C25 1.391(4) . ?
C24 H9 0.92(3) . ?
C41 C46 1.387(4) . ?
C41 C42 1.400(4) . ?
C45 C46 1.383(4) . ?
C45 C44 1.386(4) . ?
C45 H31 0.97(3) . ?
C13 C14 1.378(4) . ?
C13 C12 1.396(4) . ?
C13 H21 1.00(3) . ?
C46 H18 0.95(3) . ?
C22 C23 1.394(4) . ?
C22 H5 0.94(3) . ?
C31 C36 1.401(4) . ?
C31 C32 1.401(4) . ?
C44 C43 1.389(4) . ?
C44 H20 0.94(3) . ?
C36 C35 1.385(4) . ?
C36 H23 0.90(3) . ?
C11 C12 1.385(4) . ?
C11 C16 1.395(4) . ?
C43 C42 1.389(4) . ?
C43 H25 0.95(3) . ?
C12 H15 1.00(3) . ?
C16 C15 1.392(4) . ?
C16 H3 0.93(3) . ?
C32 C33 1.382(4) . ?
C32 H10 0.95(3) . ?
C26 C25 1.374(4) . ?
C26 H2 0.93(3) . ?
C35 C34 1.386(4) . ?
C35 H33 0.98(4) . ?
C25 H39 0.95(3) . ?
C33 C34 1.385(4) . ?
C33 H6 0.98(3) . ?
C42 H30 0.99(3) . ?
C34 H28 1.01(4) . ?
C23 H45 0.97(3) . ?
C14 C15 1.386(5) . ?
C14 H8 0.98(3) . ?
C15 H37 0.92(3) . ?

loop_
_geom_hbond_atom_site_label_D
_geom_hbond_atom_site_label_H
_geom_hbond_atom_site_label_A
_geom_hbond_distance_DH
_geom_hbond_distance_HA
_geom_hbond_distance_DA
_geom_hbond_angle_DHA
_geom_hbond_site_symmetry_A
O1 H1O1 O4 1.16(4) 1.27(4) 2.412(3) 169(3) .

loop_
_geom_torsion_atom_site_label_1
_geom_torsion_atom_site_label_2
_geom_torsion_atom_site_label_3
_geom_torsion_atom_site_label_4
_geom_torsion
_geom_torsion_site_symmetry_1
_geom_torsion_site_symmetry_2
_geom_torsion_site_symmetry_3
_geom_torsion_site_symmetry_4
_geom_torsion_publ_flag
N3 Ni1 N1 C2 101.7(9) . . . . ?
N4 Ni1 N1 C2 174.33(19) . . . . ?
N2 Ni1 N1 C2 -9.89(19) . . . . ?
N3 Ni1 N1 O1 -71.4(9) . . . . ?
N4 Ni1 N1 O1 1.3(2) . . . . ?
N2 Ni1 N1 O1 177.0(2) . . . . ?
N3 Ni1 N2 C3 -166.81(17) . . . . ?
N1 Ni1 N2 C3 7.25(18) . . . . ?
N4 Ni1 N2 C3 74.3(12) . . . . ?
N3 Ni1 N2 C4 19.0(2) . . . . ?
N1 Ni1 N2 C4 -166.9(2) . . . . ?
N4 Ni1 N2 C4 -99.9(12) . . . . ?
N1 Ni1 N3 C6 78.5(9) . . . . ?
N4 Ni1 N3 C6 5.20(19) . . . . ?
N2 Ni1 N3 C6 -170.77(19) . . . . ?
N1 Ni1 N3 C5 -94.5(9) . . . . ?
N4 Ni1 N3 C5 -167.8(2) . . . . ?
N2 Ni1 N3 C5 16.2(2) . . . . ?
N3 Ni1 N4 C7 -7.0(2) . . . . ?
N1 Ni1 N4 C7 179.0(2) . . . . ?
N2 Ni1 N4 C7 112.4(12) . . . . ?
N3 Ni1 N4 O4 177.7(2) . . . . ?
N1 Ni1 N4 O4 3.8(2) . . . . ?
N2 Ni1 N4 O4 -62.8(12) . . . . ?
O1 N1 C2 C1 2.2(4) . . . . ?
Ni1 N1 C2 C1 -171.3(2) . . . . ?
O1 N1 C2 C3 -176.46(19) . . . . ?
Ni1 N1 C2 C3 10.0(3) . . . . ?
C4 N2 C3 O2 -7.9(4) . . . . ?
Ni1 N2 C3 O2 177.1(2) . . . . ?
C4 N2 C3 C2 171.1(2) . . . . ?
Ni1 N2 C3 C2 -3.9(3) . . . . ?
N1 C2 C3 O2 175.3(2) . . . . ?
C1 C2 C3 O2 -3.4(4) . . . . ?
N1 C2 C3 N2 -3.8(3) . . . . ?
C1 C2 C3 N2 177.6(2) . . . . ?
C3 N2 C4 C9 -145.1(2) . . . . ?
Ni1 N2 C4 C9 29.0(3) . . . . ?
N2 C4 C9 C10 -91.7(3) . . . . ?
C4 C9 C10 C5 43.0(3) . . . . ?
C6 N3 C5 C10 104.5(3) . . . . ?
Ni1 N3 C5 C10 -82.6(3) . . . . ?
C9 C10 C5 N3 55.6(3) . . . . ?
C5 N3 C6 O3 -5.1(4) . . . . ?
Ni1 N3 C6 O3 -178.8(2) . . . . ?
C5 N3 C6 C7 170.8(2) . . . . ?
Ni1 N3 C6 C7 -2.8(3) . . . . ?
O4 N4 C7 C8 -0.5(4) . . . . ?
Ni1 N4 C7 C8 -175.9(2) . . . . ?
O4 N4 C7 C6 -177.4(2) . . . . ?
Ni1 N4 C7 C6 7.1(3) . . . . ?
O3 C6 C7 N4 173.5(2) . . . . ?
N3 C6 C7 N4 -2.7(3) . . . . ?
O3 C6 C7 C8 -3.5(4) . . . . ?
N3 C6 C7 C8 -179.8(2) . . . . ?
C11 As1 C21 C22 70.4(2) . . . . ?
C31 As1 C21 C22 -171.7(2) . . . . ?
C41 As1 C21 C22 -50.4(2) . . . . ?
C11 As1 C21 C26 -111.5(2) . . . . ?
C31 As1 C21 C26 6.4(3) . . . . ?
C41 As1 C21 C26 127.7(2) . . . . ?
C11 As1 C41 C46 123.4(2) . . . . ?
C31 As1 C41 C46 6.3(2) . . . . ?
C21 As1 C41 C46 -113.6(2) . . . . ?
C11 As1 C41 C42 -55.5(2) . . . . ?
C31 As1 C41 C42 -172.6(2) . . . . ?
C21 As1 C41 C42 67.5(2) . . . . ?
C44 C45 C46 C41 0.0(4) . . . . ?
C42 C41 C46 C45 -1.4(4) . . . . ?
As1 C41 C46 C45 179.7(2) . . . . ?
C26 C21 C22 C23 -1.2(4) . . . . ?
As1 C21 C22 C23 176.8(2) . . . . ?
C11 As1 C31 C36 -2.1(2) . . . . ?
C21 As1 C31 C36 -122.4(2) . . . . ?
C41 As1 C31 C36 114.9(2) . . . . ?
C11 As1 C31 C32 177.7(2) . . . . ?
C21 As1 C31 C32 57.4(2) . . . . ?
C41 As1 C31 C32 -65.3(2) . . . . ?
C46 C45 C44 C43 1.1(4) . . . . ?
C32 C31 C36 C35 0.6(4) . . . . ?
As1 C31 C36 C35 -179.6(2) . . . . ?
C31 As1 C11 C12 80.1(2) . . . . ?
C21 As1 C11 C12 -162.1(2) . . . . ?
C41 As1 C11 C12 -38.6(2) . . . . ?
C31 As1 C11 C16 -93.7(2) . . . . ?
C21 As1 C11 C16 24.1(3) . . . . ?
C41 As1 C11 C16 147.6(2) . . . . ?
C45 C44 C43 C42 -0.7(4) . . . . ?
C16 C11 C12 C13 1.2(4) . . . . ?
As1 C11 C12 C13 -172.6(2) . . . . ?
C14 C13 C12 C11 -0.2(4) . . . . ?
C12 C11 C16 C15 -1.1(4) . . . . ?
As1 C11 C16 C15 172.5(2) . . . . ?
C36 C31 C32 C33 -0.2(4) . . . . ?
As1 C31 C32 C33 179.9(2) . . . . ?
C22 C21 C26 C25 0.4(4) . . . . ?
As1 C21 C26 C25 -177.6(2) . . . . ?
C31 C36 C35 C34 -0.4(4) . . . . ?
C21 C26 C25 C24 0.3(5) . . . . ?
C23 C24 C25 C26 -0.4(5) . . . . ?
C31 C32 C33 C34 -0.4(4) . . . . ?
C44 C43 C42 C41 -0.7(4) . . . . ?
C46 C41 C42 C43 1.8(4) . . . . ?
As1 C41 C42 C43 -179.3(2) . . . . ?
C32 C33 C34 C35 0.6(5) . . . . ?
C36 C35 C34 C33 -0.2(5) . . . . ?
C25 C24 C23 C22 -0.4(5) . . . . ?
C21 C22 C23 C24 1.2(5) . . . . ?
C12 C13 C14 C15 -0.7(5) . . . . ?
C13 C14 C15 C16 0.8(5) . . . . ?
C11 C16 C15 C14 0.1(4) . . . . ?
